data_4081730
loop_
_publ_author_name
'Henne, Florian D.'
'Schn\"ockelborg, Eva-Maria'
'Feldmann, Kai-Oliver'
'Grunenberg, J\"org'
'Wolf, Robert'
'Weigand, Jan J.'

_publ_section_title
;
 Observation of a Chloride-Bridged P--P Bond in the Phosphorus Cation
 [L(Cl)P(\m-Cl)P(Cl)L]+(L = NHC)
;
_journal_issue 22
_journal_name_full Organometallics
_journal_page_first 6674
_journal_paper_doi 10.1021/om4002268
_journal_volume 32
_journal_year 2013
_chemical_formula_moiety 'C20 H23 Fe, Cl'
_chemical_formula_sum 'C20 H23 Cl Fe'
_chemical_formula_weight 354.68
_space_group_IT_number 33
_symmetry_cell_setting orthorhombic
_symmetry_space_group_name_Hall 'P 2c -2n'
_symmetry_space_group_name_H-M 'P n a 21'
_atom_sites_solution_hydrogens geom
_atom_sites_solution_primary direct
_atom_sites_solution_secondary difmap
_audit_creation_method SHELXL-97
_audit_update_record
;
2012-05-07 # Formatted by publCIF
;
_cell_angle_alpha 90.00
_cell_angle_beta 90.00
_cell_angle_gamma 90.00
_cell_formula_units_Z 4
_cell_length_a 15.4714(15)
_cell_length_b 14.2669(14)
_cell_length_c 7.4916(7)
_cell_measurement_reflns_used 900
_cell_measurement_temperature 153(1)
_cell_measurement_theta_max 22.5
_cell_measurement_theta_min 1
_cell_volume 1653.6(3)
_computing_cell_refinement 'APEX2(Bruker AXS, 2007)'
_computing_data_collection 'APEX2(Bruker AXS, 2007)'
_computing_data_reduction 'SAINT,SADABS (Bruker AXS, 2007 )'
_computing_molecular_graphics
;
ORTEP3,L.J. Farrugia, J. Appl. Cryst. (1997) 30, 565
;
_computing_structure_refinement
;
SHELXL-97, G. M. Sheldrick, Acta Cryst. (2008) A64, 112-122
;
_computing_structure_solution
;
SHELXS-97 , G. M. Sheldrick, Acta Cryst. (2008) A64, 112-122
;
_diffrn_ambient_temperature 153(1)
_diffrn_detector_area_resol_mean 80
_diffrn_measured_fraction_theta_full 1.000
_diffrn_measured_fraction_theta_max 1.000
_diffrn_measurement_device_type 'CCD area detector'
_diffrn_measurement_method 'Omega and Phi scans'
_diffrn_radiation_monochromator graphite
_diffrn_radiation_source 'rotating anode'
_diffrn_radiation_type MoK\a
_diffrn_radiation_wavelength 0.71073
_diffrn_reflns_av_R_equivalents 0.0221
_diffrn_reflns_av_sigmaI/netI 0.0231
_diffrn_reflns_limit_h_max 20
_diffrn_reflns_limit_h_min -20
_diffrn_reflns_limit_k_max 18
_diffrn_reflns_limit_k_min -18
_diffrn_reflns_limit_l_max 9
_diffrn_reflns_limit_l_min -9
_diffrn_reflns_number 16278
_diffrn_reflns_theta_full 27.87
_diffrn_reflns_theta_max 27.87
_diffrn_reflns_theta_min 1.94
_exptl_absorpt_coefficient_mu 1.067
_exptl_absorpt_correction_T_max 0.9486
_exptl_absorpt_correction_T_min 0.8563
_exptl_absorpt_correction_type multi-scan
_exptl_absorpt_process_details
; 
 Corrections were done with the SADABS program, utilizing the none merged
 raw data obtained from the integration process. Integration and final cell
 refinement were done with SAINT.

 SADABS reports ratio of Tmin/Tmax =  0.861027 

;
_exptl_crystal_colour 'reddish brown'
_exptl_crystal_density_diffrn 1.425
_exptl_crystal_density_method 'not measured'
_exptl_crystal_description block
_exptl_crystal_F_000 744
_exptl_crystal_size_max 0.15
_exptl_crystal_size_mid 0.12
_exptl_crystal_size_min 0.05
_refine_diff_density_max 0.625
_refine_diff_density_min -0.491
_refine_diff_density_rms 0.065
_refine_ls_abs_structure_details 'Flack H D (1983), Acta Cryst. A39, 876-881'
_refine_ls_abs_structure_Flack 0.03(2)
_refine_ls_extinction_method none
_refine_ls_goodness_of_fit_ref 1.038
_refine_ls_hydrogen_treatment noref
_refine_ls_matrix_type full
_refine_ls_number_parameters 204
_refine_ls_number_reflns 3940
_refine_ls_number_restraints 1
_refine_ls_restrained_S_all 1.038
_refine_ls_R_factor_all 0.0397
_refine_ls_R_factor_gt 0.0376
_refine_ls_shift/su_max 0.001
_refine_ls_shift/su_mean 0.000
_refine_ls_structure_factor_coef Fsqd
_refine_ls_weighting_details 'calc w=1/[\s^2^(Fo^2^)+(0.0247P)^2^+2.4383P] where P=(Fo^2^+2Fc^2^)/3'
_refine_ls_weighting_scheme calc
_refine_ls_wR_factor_gt 0.0838
_refine_ls_wR_factor_ref 0.0855
_reflns_number_gt 3786
_reflns_number_total 3940
_reflns_threshold_expression >2sigma(I)
_cod_data_source_file om4002268_si_001.cif
_cod_data_source_block pna21_[Fe]Cl
_cod_database_code 4081730

loop_
_symmetry_equiv_pos_as_xyz
'x, y, z'
'-x, -y, z+1/2'
'x+1/2, -y+1/2, z'
'-x+1/2, y+1/2, z+1/2'

loop_
_atom_site_label
_atom_site_type_symbol
_atom_site_fract_x
_atom_site_fract_y
_atom_site_fract_z
_atom_site_U_iso_or_equiv
_atom_site_adp_type
_atom_site_occupancy
_atom_site_symmetry_multiplicity
_atom_site_calc_flag
_atom_site_refinement_flags
C1 C 0.2385(3) 0.8603(3) 0.5964(6) 0.0427(10) Uani 1 1 d .
C2 C 0.2516(2) 0.7775(2) 0.5042(5) 0.0386(8) Uani 1 1 d .
C3 C 0.3414(2) 0.7678(2) 0.4674(4) 0.0362(7) Uani 1 1 d .
C4 C 0.3828(2) 0.8481(3) 0.5388(4) 0.0390(8) Uani 1 1 d .
C5 C 0.3190(3) 0.9058(3) 0.6173(5) 0.0447(10) Uani 1 1 d .
C6 C 0.1526(4) 0.8957(5) 0.6626(9) 0.125(3) Uani 1 1 d .
H6A H 0.1143 0.9071 0.5607 0.188 Uiso 1 1 calc R
H6B H 0.1611 0.9542 0.7287 0.188 Uiso 1 1 calc R
H6C H 0.1265 0.8487 0.7413 0.188 Uiso 1 1 calc R
C7 C 0.1815(5) 0.7100(4) 0.4557(9) 0.133(4) Uani 1 1 d .
H7A H 0.1512 0.6900 0.5641 0.199 Uiso 1 1 calc R
H7B H 0.2068 0.6552 0.3966 0.199 Uiso 1 1 calc R
H7C H 0.1405 0.7406 0.3747 0.199 Uiso 1 1 calc R
C8 C 0.3840(5) 0.6890(3) 0.3716(7) 0.116(3) Uani 1 1 d .
H8A H 0.4378 0.7111 0.3172 0.174 Uiso 1 1 calc R
H8B H 0.3453 0.6654 0.2783 0.174 Uiso 1 1 calc R
H8C H 0.3969 0.6385 0.4563 0.174 Uiso 1 1 calc R
C9 C 0.4776(3) 0.8685(6) 0.5315(7) 0.115(3) Uani 1 1 d .
H9A H 0.4866 0.9364 0.5281 0.172 Uiso 1 1 calc R
H9B H 0.5024 0.8400 0.4241 0.172 Uiso 1 1 calc R
H9C H 0.5058 0.8424 0.6376 0.172 Uiso 1 1 calc R
C10 C 0.3355(7) 0.9975(4) 0.7084(7) 0.148(4) Uani 1 1 d .
H10A H 0.3768 0.9882 0.8061 0.223 Uiso 1 1 calc R
H10B H 0.2811 1.0221 0.7564 0.223 Uiso 1 1 calc R
H10C H 0.3595 1.0422 0.6223 0.223 Uiso 1 1 calc R
C11 C 0.2363(3) 0.8640(3) 0.1048(4) 0.0318(7) Uani 1 1 d .
H11 H 0.2026 0.8126 0.0638 0.038 Uiso 1 1 calc R
C12 C 0.3268(3) 0.8613(2) 0.0870(4) 0.0363(8) Uani 1 1 d .
H12 H 0.3537 0.8095 0.0298 0.044 Uiso 1 1 calc R
C13 C 0.3774(2) 0.9348(2) 0.1533(4) 0.0374(7) Uani 1 1 d .
H13 H 0.4385 0.9328 0.1400 0.045 Uiso 1 1 calc R
C14 C 0.3385(2) 1.0115(2) 0.2396(4) 0.0356(7) Uani 1 1 d .
H14 H 0.3736 1.0593 0.2902 0.043 Uiso 1 1 calc R
C15 C 0.2047(2) 1.09580(19) 0.3356(6) 0.0359(7) Uani 1 1 d .
H15 H 0.2383 1.1461 0.3813 0.043 Uiso 1 1 calc R
C16 C 0.1172(2) 1.0984(2) 0.3506(7) 0.0432(7) Uani 1 1 d .
H16 H 0.0901 1.1509 0.4048 0.052 Uiso 1 1 calc R
C17 C 0.0655(2) 1.0222(3) 0.2849(5) 0.0416(8) Uani 1 1 d .
H17 H 0.0044 1.0243 0.2981 0.050 Uiso 1 1 calc R
C18 C 0.1029(2) 0.9472(2) 0.2040(4) 0.0348(7) Uani 1 1 d .
H18 H 0.0678 0.8974 0.1609 0.042 Uiso 1 1 calc R
C19 C 0.1947(2) 0.9427(2) 0.1833(4) 0.0291(6) Uani 1 1 d .
C20 C 0.2470(2) 1.0180(2) 0.2516(4) 0.0303(6) Uani 1 1 d .
Cl1 Cl 0.44604(5) 0.21003(5) 0.49455(11) 0.03652(17) Uani 1 1 d .
Fe1 Fe 0.29528(2) 0.88721(2) 0.35123(6) 0.02226(9) Uani 1 1 d .

loop_
_atom_site_aniso_label
_atom_site_aniso_U_11
_atom_site_aniso_U_22
_atom_site_aniso_U_33
_atom_site_aniso_U_23
_atom_site_aniso_U_13
_atom_site_aniso_U_12
C1 0.043(2) 0.0417(18) 0.044(2) 0.0301(17) 0.0242(17) 0.0148(18)
C2 0.0483(18) 0.0325(15) 0.0350(16) 0.0217(14) -0.0194(15) -0.0217(14)
C3 0.060(2) 0.0290(15) 0.0201(13) 0.0049(11) -0.0015(14) 0.0142(14)
C4 0.0285(15) 0.068(2) 0.0205(14) 0.0072(14) -0.0034(11) -0.0134(15)
C5 0.085(3) 0.0275(16) 0.0214(15) -0.0030(14) 0.0139(17) -0.0193(19)
C6 0.091(4) 0.162(6) 0.122(5) 0.119(5) 0.084(4) 0.086(4)
C7 0.174(6) 0.116(5) 0.108(5) 0.088(4) -0.099(5) -0.123(5)
C8 0.239(7) 0.060(3) 0.050(3) 0.026(2) 0.058(4) 0.093(4)
C9 0.039(2) 0.240(8) 0.065(3) 0.070(4) -0.019(2) -0.050(4)
C10 0.357(12) 0.050(3) 0.038(2) -0.026(2) 0.069(5) -0.084(5)
C11 0.049(2) 0.0224(13) 0.0239(14) 0.0033(12) -0.0018(14) -0.0038(16)
C12 0.057(2) 0.0282(15) 0.0238(15) 0.0079(13) 0.0088(15) 0.0077(17)
C13 0.0420(18) 0.0340(16) 0.0361(17) 0.0163(13) 0.0124(14) -0.0012(14)
C14 0.0444(18) 0.0235(14) 0.0391(18) 0.0133(13) 0.0026(15) -0.0105(13)
C15 0.0540(17) 0.0202(11) 0.0336(18) -0.0020(16) -0.0103(16) 0.0043(12)
C16 0.0586(18) 0.0329(14) 0.0383(15) -0.006(2) -0.004(2) 0.0172(13)
C17 0.0379(17) 0.050(2) 0.0369(16) 0.0082(15) -0.0062(13) 0.0095(16)
C18 0.0374(16) 0.0349(16) 0.0321(15) 0.0083(13) -0.0102(13) -0.0007(13)
C19 0.0432(17) 0.0203(13) 0.0238(13) 0.0048(11) -0.0017(12) -0.0032(12)
C20 0.0420(17) 0.0192(13) 0.0297(15) 0.0068(11) -0.0001(13) -0.0037(12)
Cl1 0.0405(4) 0.0335(4) 0.0355(4) -0.0013(3) 0.0056(3) -0.0019(3)
Fe1 0.02773(16) 0.01576(15) 0.02330(16) 0.00329(17) 0.0037(2) -0.00378(13)

loop_
_atom_type_symbol
_atom_type_description
_atom_type_scat_dispersion_real
_atom_type_scat_dispersion_imag
_atom_type_scat_source
C C 0.0033 0.0016 'International Tables Vol C Tables 4.2.6.8 and 6.1.1.4'
H H 0.0000 0.0000 'International Tables Vol C Tables 4.2.6.8 and 6.1.1.4'
Cl Cl 0.1484 0.1585 'International Tables Vol C Tables 4.2.6.8 and 6.1.1.4'
Fe Fe 0.3463 0.8444 'International Tables Vol C Tables 4.2.6.8 and 6.1.1.4'

loop_
_geom_angle_atom_site_label_1
_geom_angle_atom_site_label_2
_geom_angle_atom_site_label_3
_geom_angle
C2 C1 C5 108.6(3)
C2 C1 C6 125.4(5)
C5 C1 C6 126.0(5)
C2 C1 Fe1 69.7(2)
C5 C1 Fe1 68.88(19)
C6 C1 Fe1 127.2(3)
C1 C2 C3 108.8(3)
C1 C2 C7 124.4(5)
C3 C2 C7 126.8(5)
C1 C2 Fe1 71.05(18)
C3 C2 Fe1 69.21(17)
C7 C2 Fe1 126.4(3)
C4 C3 C2 106.8(3)
C4 C3 C8 126.4(5)
C2 C3 C8 126.8(4)
C4 C3 Fe1 69.15(19)
C2 C3 Fe1 70.13(17)
C8 C3 Fe1 125.5(3)
C5 C4 C3 108.2(3)
C5 C4 C9 125.9(5)
C3 C4 C9 125.9(5)
C5 C4 Fe1 70.2(2)
C3 C4 Fe1 70.10(17)
C9 C4 Fe1 125.1(3)
C1 C5 C4 107.6(3)
C1 C5 C10 127.0(5)
C4 C5 C10 125.4(5)
C1 C5 Fe1 71.0(2)
C4 C5 Fe1 69.16(18)
C10 C5 Fe1 126.0(3)
C1 C6 H6A 109.5
C1 C6 H6B 109.5
H6A C6 H6B 109.5
C1 C6 H6C 109.5
H6A C6 H6C 109.5
H6B C6 H6C 109.5
C2 C7 H7A 109.5
C2 C7 H7B 109.5
H7A C7 H7B 109.5
C2 C7 H7C 109.5
H7A C7 H7C 109.5
H7B C7 H7C 109.5
C3 C8 H8A 109.5
C3 C8 H8B 109.5
H8A C8 H8B 109.5
C3 C8 H8C 109.5
H8A C8 H8C 109.5
H8B C8 H8C 109.5
C4 C9 H9A 109.5
C4 C9 H9B 109.5
H9A C9 H9B 109.5
C4 C9 H9C 109.5
H9A C9 H9C 109.5
H9B C9 H9C 109.5
C5 C10 H10A 109.5
C5 C10 H10B 109.5
H10A C10 H10B 109.5
C5 C10 H10C 109.5
H10A C10 H10C 109.5
H10B C10 H10C 109.5
C12 C11 C19 120.7(3)
C12 C11 Fe1 69.69(19)
C19 C11 Fe1 72.90(19)
C12 C11 H11 119.6
C19 C11 H11 119.6
Fe1 C11 H11 130.4
C13 C12 C11 120.2(3)
C13 C12 Fe1 70.05(19)
C11 C12 Fe1 70.75(19)
C13 C12 H12 119.9
C11 C12 H12 119.9
Fe1 C12 H12 132.3
C12 C13 C14 120.5(3)
C12 C13 Fe1 70.43(18)
C14 C13 Fe1 70.30(18)
C12 C13 H13 119.8
C14 C13 H13 119.8
Fe1 C13 H13 132.6
C13 C14 C20 120.4(3)
C13 C14 Fe1 69.94(17)
C20 C14 Fe1 73.07(16)
C13 C14 H14 119.8
C20 C14 H14 119.8
Fe1 C14 H14 129.6
C16 C15 C20 120.8(3)
C16 C15 H15 119.6
C20 C15 H15 119.6
C15 C16 C17 120.4(3)
C15 C16 H16 119.8
C17 C16 H16 119.8
C18 C17 C16 120.7(3)
C18 C17 H17 119.6
C16 C17 H17 119.6
C17 C18 C19 120.4(3)
C17 C18 H18 119.8
C19 C18 H18 119.8
C11 C19 C18 122.0(3)
C11 C19 C20 118.8(3)
C18 C19 C20 119.1(3)
C11 C19 Fe1 67.93(19)
C18 C19 Fe1 132.2(2)
C20 C19 Fe1 70.15(17)
C14 C20 C15 122.2(3)
C14 C20 C19 119.3(3)
C15 C20 C19 118.5(3)
C14 C20 Fe1 67.58(16)
C15 C20 Fe1 132.8(2)
C19 C20 Fe1 70.70(17)
C4 Fe1 C3 40.75(14)
C4 Fe1 C5 40.61(17)
C3 Fe1 C5 68.29(14)
C4 Fe1 C2 67.90(13)
C3 Fe1 C2 40.66(14)
C5 Fe1 C2 67.31(13)
C4 Fe1 C13 100.15(13)
C3 Fe1 C13 111.37(14)
C5 Fe1 C13 123.10(16)
C2 Fe1 C13 148.45(15)
C4 Fe1 C1 67.55(14)
C3 Fe1 C1 67.41(14)
C5 Fe1 C1 40.15(18)
C2 Fe1 C1 39.20(17)
C13 Fe1 C1 163.17(18)
C4 Fe1 C14 107.41(14)
C3 Fe1 C14 140.66(14)
C5 Fe1 C14 102.96(14)
C2 Fe1 C14 169.64(15)
C13 Fe1 C14 39.75(13)
C1 Fe1 C14 130.78(17)
C4 Fe1 C12 117.06(15)
C3 Fe1 C12 100.12(13)
C5 Fe1 C12 155.83(16)
C2 Fe1 C12 118.30(15)
C13 Fe1 C12 39.52(14)
C1 Fe1 C12 156.03(17)
C14 Fe1 C12 72.02(14)
C4 Fe1 C11 149.41(15)
C3 Fe1 C11 113.41(14)
C5 Fe1 C11 164.22(17)
C2 Fe1 C11 103.21(14)
C13 Fe1 C11 71.73(15)
C1 Fe1 C11 124.74(13)
C14 Fe1 C11 85.43(14)
C12 Fe1 C11 39.57(16)
C4 Fe1 C20 135.45(14)
C3 Fe1 C20 175.09(12)
C5 Fe1 C20 106.81(14)
C2 Fe1 C20 138.00(13)
C13 Fe1 C20 71.25(12)
C1 Fe1 C20 108.81(14)
C14 Fe1 C20 39.35(13)
C12 Fe1 C20 84.53(13)
C11 Fe1 C20 71.21(13)
C4 Fe1 C19 171.24(14)
C3 Fe1 C19 143.98(13)
C5 Fe1 C19 130.72(16)
C2 Fe1 C19 111.63(12)
C13 Fe1 C19 84.53(13)
C1 Fe1 C19 106.26(14)
C14 Fe1 C19 71.50(12)
C12 Fe1 C19 71.19(13)
C11 Fe1 C19 39.17(13)
C20 Fe1 C19 39.16(11)

loop_
_geom_bond_atom_site_label_1
_geom_bond_atom_site_label_2
_geom_bond_distance
C1 C2 1.384(6)
C1 C5 1.413(6)
C1 C6 1.507(6)
C1 Fe1 2.071(4)
C2 C3 1.423(5)
C2 C7 1.495(5)
C2 Fe1 2.054(3)
C3 C4 1.418(5)
C3 C8 1.487(5)
C3 Fe1 2.042(3)
C4 C5 1.414(6)
C4 C9 1.495(5)
C4 Fe1 2.030(3)
C5 C10 1.498(5)
C5 Fe1 2.044(4)
C6 H6A 0.9800
C6 H6B 0.9800
C6 H6C 0.9800
C7 H7A 0.9800
C7 H7B 0.9800
C7 H7C 0.9800
C8 H8A 0.9800
C8 H8B 0.9800
C8 H8C 0.9800
C9 H9A 0.9800
C9 H9B 0.9800
C9 H9C 0.9800
C10 H10A 0.9800
C10 H10B 0.9800
C10 H10C 0.9800
C11 C12 1.408(6)
C11 C19 1.422(5)
C11 Fe1 2.086(4)
C11 H11 0.9500
C12 C13 1.400(5)
C12 Fe1 2.072(3)
C12 H12 0.9500
C13 C14 1.407(5)
C13 Fe1 2.067(3)
C13 H13 0.9500
C14 C20 1.421(5)
C14 Fe1 2.072(3)
C14 H14 0.9500
C15 C16 1.359(5)
C15 C20 1.434(4)
C15 H15 0.9500
C16 C17 1.437(5)
C16 H16 0.9500
C17 C18 1.359(5)
C17 H17 0.9500
C18 C19 1.431(4)
C18 H18 0.9500
C19 C20 1.439(4)
C19 Fe1 2.151(3)
C20 Fe1 2.144(3)
